data_2203074
loop_
_publ_author_name
'\"Ozdemir, Nam\?ik'
'Din\,cer, Muharrem'
'Y\?ilmaz, \.Ibrahim'
'\,Cukuroval\?i, Alaaddin'

_publ_section_title
;
 1-Methyl-1-phenyl-3-(phthalimidoacetyl)cyclobutane
;
_journal_issue 1
_journal_name_full 'Acta Crystallographica Section E'
_journal_page_first o14
_journal_page_last o16
_journal_paper_doi 10.1107/S1600536803026497
_journal_volume 60
_journal_year 2004
_chemical_formula_iupac 'C21 H19 N O3'
_chemical_formula_moiety 'C21 H19 N O3'
_chemical_formula_sum 'C21 H19 N O3'
_chemical_formula_weight 333.37
_chemical_name_systematic
;
1-Methyl-1-phenyl-3-(phthalimidoacetyl)cyclobutane
;
_space_group_IT_number 33
_symmetry_cell_setting orthorhombic
_symmetry_space_group_name_Hall 'P -2bc 2a'
_symmetry_space_group_name_H-M 'P 21 n b'
_atom_sites_solution_hydrogens geom
_atom_sites_solution_primary direct
_atom_sites_solution_secondary difmap
_audit_creation_method 'WinGX routine-INITIALISE'
_cell_angle_alpha 90.00
_cell_angle_beta 90.00
_cell_angle_gamma 90.00
_cell_formula_units_Z 4
_cell_length_a 9.1755(9)
_cell_length_b 9.4488(7)
_cell_length_c 19.7807(18)
_cell_measurement_reflns_used 11804
_cell_measurement_temperature 293(2)
_cell_measurement_theta_max 29.55
_cell_measurement_theta_min 2.05
_cell_volume 1714.9(3)
_computing_cell_refinement X-AREA
_computing_data_collection 'X-AREA (Stoe & Cie, 2002)'
_computing_data_reduction 'X-RED (Stoe & Cie, 2002)'
_computing_molecular_graphics 'Ortep-3 for Windows (Farrugia, 1997) and PLATON (Spek, 1997)'
_computing_publication_material 'WinGX (Farrugia, 1999)'
_computing_structure_refinement 'SHELXL97 (Sheldrick, 1997)'
_computing_structure_solution 'SHELXS86 (Sheldrick, 1990)'
_diffrn_ambient_temperature 293(2)
_diffrn_detector_area_resol_mean 6.67
_diffrn_measured_fraction_theta_full 1.000
_diffrn_measured_fraction_theta_max 1.000
_diffrn_measurement_device_type 'STOE IPDS 2'
_diffrn_measurement_method 'rotation method'
_diffrn_radiation_monochromator 'plane graphite'
_diffrn_radiation_source 'sealed X-ray tube'
_diffrn_radiation_type MoK\a
_diffrn_radiation_wavelength 0.71073
_diffrn_reflns_av_R_equivalents 0.1220
_diffrn_reflns_av_sigmaI/netI 0.0451
_diffrn_reflns_limit_h_max 10
_diffrn_reflns_limit_h_min -10
_diffrn_reflns_limit_k_max 11
_diffrn_reflns_limit_k_min -10
_diffrn_reflns_limit_l_max 23
_diffrn_reflns_limit_l_min -23
_diffrn_reflns_number 21176
_diffrn_reflns_theta_full 25.00
_diffrn_reflns_theta_max 25.00
_diffrn_reflns_theta_min 2.06
_diffrn_standards_decay_% 0
_diffrn_standards_interval_count 0
_diffrn_standards_number 0
_exptl_absorpt_coefficient_mu 0.086
_exptl_absorpt_correction_T_max 0.993
_exptl_absorpt_correction_T_min 0.952
_exptl_absorpt_correction_type integration
_exptl_absorpt_process_details 'STOE X-RED (Stoe & Cie, 2002)'
_exptl_crystal_colour colourless
_exptl_crystal_density_diffrn 1.291
_exptl_crystal_density_method 'not measured'
_exptl_crystal_description plate
_exptl_crystal_F_000 704
_exptl_crystal_size_max 0.80
_exptl_crystal_size_mid 0.38
_exptl_crystal_size_min 0.06
_refine_diff_density_max 0.108
_refine_diff_density_min -0.121
_refine_ls_extinction_coef 0.031(2)
_refine_ls_extinction_expression Fc^*^=kFc[1+0.001xFc^2^\l^3^/sin(2\q)]^-1/4^
_refine_ls_extinction_method SHELXL97
_refine_ls_goodness_of_fit_ref 1.008
_refine_ls_hydrogen_treatment constr
_refine_ls_matrix_type full
_refine_ls_number_parameters 227
_refine_ls_number_reflns 1611
_refine_ls_number_restraints 1
_refine_ls_restrained_S_all 1.008
_refine_ls_R_factor_all 0.0448
_refine_ls_R_factor_gt 0.0325
_refine_ls_shift/su_max 0.036
_refine_ls_shift/su_mean 0.003
_refine_ls_structure_factor_coef Fsqd
_refine_ls_weighting_details 'calc w=1/[\s^2^(Fo^2^)+(0.0291P)^2^] where P=(Fo^2^+2Fc^2^)/3'
_refine_ls_weighting_scheme calc
_refine_ls_wR_factor_gt 0.0647
_refine_ls_wR_factor_ref 0.0672
_reflns_number_gt 1229
_reflns_number_total 1611
_reflns_threshold_expression I>2\s(I)
_cod_data_source_file lh6137.cif
_cod_data_source_block I
_cod_depositor_comments
;
The following automatic conversions were performed:
'_exptl_absorpt_correction_type' value 'Integration' changed to
'integration' according to
'/home/saulius/struct/CIF-dictionaries/cif_core.dic' dictionary named
'cif_core.dic' version 2.4.1 from 2010-06-29.

Automatic conversion script
Id: cif_fix_enum 1527 2010-12-29 10:47:43Z saulius 

The following automatic conversions were performed:

'_exptl_absorpt_correction_type' value 'Integration' changed to
'integration' according to
/home/saulius/struct/CIF-dictionaries/cif_core.dic dictionary named
'cif_core.dic' version 2.4.1 from 2010-06-29.

Automatic conversion script
Id: cif_fix_values 1715 2011-07-08 13:25:40Z adriana 
;
_cod_database_code 2203074
_cod_database_fobs_code 2203074

loop_
_symmetry_equiv_pos_as_xyz
'x, y, z'
'x, y+1/2, -z+1/2'
'x+1/2, -y, -z'
'x+1/2, -y+1/2, z+1/2'

loop_
_atom_site_label
_atom_site_fract_x
_atom_site_fract_y
_atom_site_fract_z
_atom_site_U_iso_or_equiv
_atom_site_adp_type
_atom_site_calc_flag
_atom_site_occupancy
_atom_site_type_symbol
O1 -0.0822(2) 0.8443(2) 0.27477(10) 0.0789(6) Uani d 1 O
O2 0.13871(19) 0.4419(2) 0.34655(9) 0.0648(5) Uani d 1 O
O3 0.3239(2) 0.7473(2) 0.30420(10) 0.0836(7) Uani d 1 O
N1 0.0457(2) 0.6397(2) 0.29553(10) 0.0545(5) Uani d 1 N
C1 0.4087(3) 0.6206(3) 0.20751(13) 0.0586(7) Uani d 1 C
H1 0.4033 0.5172 0.2043 0.070 Uiso calc 1 H
C2 0.4050(3) 0.6890(3) 0.13614(12) 0.0592(7) Uani d 1 C
H2A 0.3951 0.6208 0.0997 0.071 Uiso calc 1 H
H2B 0.3335 0.7641 0.1318 0.071 Uiso calc 1 H
C3 0.5629(3) 0.7434(3) 0.14602(11) 0.0533(6) Uani d 1 C
C4 0.5671(3) 0.6693(4) 0.21632(13) 0.0747(9) Uani d 1 C
H4A 0.6363 0.5919 0.2188 0.090 Uiso calc 1 H
H4B 0.5808 0.7343 0.2537 0.090 Uiso calc 1 H
C5 0.0524(3) 0.5382(3) 0.34549(12) 0.0498(6) Uani d 1 C
C6 -0.0602(2) 0.5761(3) 0.39567(11) 0.0475(6) Uani d 1 C
C7 -0.1009(3) 0.5098(3) 0.45435(11) 0.0565(6) Uani d 1 C
H7 -0.0577 0.4256 0.4681 0.068 Uiso calc 1 H
C8 -0.2094(3) 0.5739(3) 0.49215(13) 0.0654(7) Uani d 1 C
H8 -0.2397 0.5321 0.5323 0.078 Uiso calc 1 H
C9 -0.2728(3) 0.6976(3) 0.47151(15) 0.0701(8) Uani d 1 C
H9 -0.3449 0.7382 0.4983 0.084 Uiso calc 1 H
C10 -0.2330(3) 0.7637(3) 0.41214(16) 0.0677(8) Uani d 1 C
H10 -0.2769 0.8475 0.3981 0.081 Uiso calc 1 H
C11 -0.1249(3) 0.6994(3) 0.37452(12) 0.0519(6) Uani d 1 C
C12 -0.0573(3) 0.7428(3) 0.30956(13) 0.0551(6) Uani d 1 C
C13 0.1425(3) 0.6381(3) 0.23795(12) 0.0604(7) Uani d 1 C
H13A 0.1067 0.7046 0.2045 0.073 Uiso calc 1 H
H13B 0.1409 0.5445 0.2178 0.073 Uiso calc 1 H
C14 0.2975(3) 0.6758(3) 0.25558(12) 0.0571(7) Uani d 1 C
C15 0.5694(4) 0.9021(4) 0.15099(18) 0.0926(11) Uani d 1 C
H15A 0.4990 0.9343 0.1834 0.139 Uiso calc 1 H
H15B 0.5482 0.9428 0.1076 0.139 Uiso calc 1 H
H15C 0.6652 0.9304 0.1651 0.139 Uiso calc 1 H
C16 0.6729(2) 0.6926(3) 0.09518(12) 0.0506(6) Uani d 1 C
C17 0.6405(3) 0.6943(3) 0.02669(12) 0.0627(7) Uani d 1 C
H17 0.5479 0.7215 0.0127 0.075 Uiso calc 1 H
C18 0.7425(4) 0.6565(4) -0.02107(14) 0.0776(9) Uani d 1 C
H18 0.7187 0.6592 -0.0668 0.093 Uiso calc 1 H
C19 0.8792(3) 0.6149(3) -0.00125(17) 0.0775(9) Uani d 1 C
H19 0.9483 0.5888 -0.0333 0.093 Uiso calc 1 H
C20 0.9130(3) 0.6121(3) 0.06599(17) 0.0778(8) Uani d 1 C
H20 1.0052 0.5832 0.0798 0.093 Uiso calc 1 H
C21 0.8113(3) 0.6516(3) 0.11330(14) 0.0673(8) Uani d 1 C
H21 0.8368 0.6507 0.1588 0.081 Uiso calc 1 H

loop_
_atom_site_aniso_label
_atom_site_aniso_U_11
_atom_site_aniso_U_22
_atom_site_aniso_U_33
_atom_site_aniso_U_12
_atom_site_aniso_U_13
_atom_site_aniso_U_23
O1 0.0758(13) 0.0775(13) 0.0835(13) 0.0121(12) 0.0138(11) 0.0252(11)
O2 0.0585(10) 0.0754(13) 0.0606(11) 0.0183(11) 0.0000(9) -0.0036(9)
O3 0.0721(14) 0.1144(17) 0.0644(13) -0.0196(12) 0.0105(11) -0.0259(12)
N1 0.0475(12) 0.0677(13) 0.0484(11) 0.0056(11) 0.0101(10) 0.0027(11)
C1 0.0486(15) 0.0711(16) 0.0561(14) 0.0037(13) 0.0092(13) 0.0084(12)
C2 0.0474(14) 0.0853(18) 0.0450(13) 0.0030(13) 0.0032(11) 0.0022(12)
C3 0.0512(14) 0.0669(17) 0.0417(13) 0.0011(13) 0.0072(11) -0.0001(12)
C4 0.0484(15) 0.125(3) 0.0507(15) -0.0013(16) 0.0031(13) 0.0209(16)
C5 0.0437(13) 0.0592(16) 0.0465(13) 0.0034(13) -0.0024(11) -0.0052(12)
C6 0.0422(12) 0.0550(15) 0.0453(12) -0.0036(12) 0.0027(11) -0.0055(11)
C7 0.0555(15) 0.0637(15) 0.0504(14) -0.0022(14) -0.0008(13) 0.0005(12)
C8 0.0595(16) 0.084(2) 0.0530(15) -0.0111(17) 0.0138(14) -0.0057(14)
C9 0.0560(16) 0.081(2) 0.0731(19) -0.0016(17) 0.0237(15) -0.0143(17)
C10 0.0546(16) 0.0657(18) 0.0828(19) 0.0090(14) 0.0141(14) -0.0030(15)
C11 0.0444(13) 0.0554(15) 0.0561(14) -0.0012(12) 0.0047(11) -0.0018(12)
C12 0.0505(15) 0.0555(15) 0.0595(15) 0.0008(13) 0.0044(12) 0.0052(13)
C13 0.0501(14) 0.0849(19) 0.0464(14) -0.0044(14) 0.0119(13) -0.0012(13)
C14 0.0532(15) 0.0689(18) 0.0492(14) -0.0048(14) 0.0072(12) 0.0057(14)
C15 0.104(3) 0.086(2) 0.088(2) -0.001(2) 0.031(2) -0.0243(18)
C16 0.0479(14) 0.0538(15) 0.0501(14) -0.0026(11) 0.0102(11) 0.0004(12)
C17 0.0575(16) 0.0797(19) 0.0510(15) 0.0029(16) 0.0063(14) -0.0043(13)
C18 0.072(2) 0.102(2) 0.0588(17) -0.0123(18) 0.0165(16) -0.0200(16)
C19 0.0591(19) 0.085(2) 0.088(2) -0.0115(15) 0.0307(18) -0.0305(17)
C20 0.0534(16) 0.085(2) 0.095(2) 0.0042(16) 0.0102(17) -0.0033(17)
C21 0.0496(15) 0.086(2) 0.0662(16) -0.0025(15) 0.0058(14) 0.0015(14)

loop_
_atom_type_symbol
_atom_type_description
_atom_type_scat_dispersion_real
_atom_type_scat_dispersion_imag
_atom_type_scat_source
C C 0.0033 0.0000 'International Tables Vol C Tables 4.2.6.8 and 6.1.1.4'
H H 0.0000 0.0000 'International Tables Vol C Tables 4.2.6.8 and 6.1.1.4'
N N 0.0061 0.0000 'International Tables Vol C Tables 4.2.6.8 and 6.1.1.4'
O O 0.0106 0.0000 'International Tables Vol C Tables 4.2.6.8 and 6.1.1.4'

loop_
_geom_angle_atom_site_label_1
_geom_angle_atom_site_label_2
_geom_angle_atom_site_label_3
_geom_angle
_geom_angle_publ_flag
C5 N1 C12 112.1(2) yes
C5 N1 C13 122.1(2) yes
C12 N1 C13 125.8(2) yes
C14 C1 C4 118.1(2) yes
C14 C1 C2 114.8(2) yes
C4 C1 C2 89.97(19) ?
C14 C1 H1 110.8 ?
C4 C1 H1 110.8 ?
C2 C1 H1 110.8 ?
C3 C2 C1 90.15(19) ?
C3 C2 H2A 113.6 ?
C1 C2 H2A 113.6 ?
C3 C2 H2B 113.6 ?
C1 C2 H2B 113.6 ?
H2A C2 H2B 110.9 ?
C15 C3 C16 109.6(2) yes
C15 C3 C2 112.1(2) yes
C16 C3 C2 115.9(2) yes
C15 C3 C4 112.9(2) yes
C16 C3 C4 115.9(2) yes
C2 C3 C4 89.22(19) ?
C1 C4 C3 90.59(19) ?
C1 C4 H4A 113.5 ?
C3 C4 H4A 113.5 ?
C1 C4 H4B 113.5 ?
C3 C4 H4B 113.5 ?
H4A C4 H4B 110.8 ?
O2 C5 N1 124.5(2) yes
O2 C5 C6 129.1(2) yes
N1 C5 C6 106.4(2) yes
C11 C6 C7 121.9(2) ?
C11 C6 C5 107.7(2) ?
C7 C6 C5 130.4(2) ?
C6 C7 C8 116.9(2) ?
C6 C7 H7 121.5 ?
C8 C7 H7 121.5 ?
C9 C8 C7 121.2(2) ?
C9 C8 H8 119.4 ?
C7 C8 H8 119.4 ?
C8 C9 C10 121.9(2) ?
C8 C9 H9 119.0 ?
C10 C9 H9 119.0 ?
C11 C10 C9 116.7(3) ?
C11 C10 H10 121.6 ?
C9 C10 H10 121.6 ?
C6 C11 C10 121.3(2) ?
C6 C11 C12 108.5(2) ?
C10 C11 C12 130.2(3) ?
O1 C12 N1 125.2(2) yes
O1 C12 C11 129.5(2) yes
N1 C12 C11 105.3(2) yes
N1 C13 C14 113.3(2) yes
N1 C13 H13A 108.9 ?
C14 C13 H13A 108.9 ?
N1 C13 H13B 108.9 ?
C14 C13 H13B 108.9 ?
H13A C13 H13B 107.7 ?
O3 C14 C1 124.8(2) yes
O3 C14 C13 120.6(2) yes
C1 C14 C13 114.6(2) yes
C3 C15 H15A 109.5 ?
C3 C15 H15B 109.5 ?
H15A C15 H15B 109.5 ?
C3 C15 H15C 109.5 ?
H15A C15 H15C 109.5 ?
H15B C15 H15C 109.5 ?
C21 C16 C17 117.1(2) ?
C21 C16 C3 122.4(2) yes
C17 C16 C3 120.4(2) yes
C18 C17 C16 121.5(3) ?
C18 C17 H17 119.3 ?
C16 C17 H17 119.3 ?
C19 C18 C17 120.0(3) ?
C19 C18 H18 120.0 ?
C17 C18 H18 120.0 ?
C20 C19 C18 119.4(3) ?
C20 C19 H19 120.3 ?
C18 C19 H19 120.3 ?
C19 C20 C21 120.3(3) ?
C19 C20 H20 119.9 ?
C21 C20 H20 119.9 ?
C20 C21 C16 121.8(3) ?
C20 C21 H21 119.1 ?
C16 C21 H21 119.1 ?

loop_
_geom_bond_atom_site_label_1
_geom_bond_atom_site_label_2
_geom_bond_distance
_geom_bond_publ_flag
O1 C12 1.203(3) yes
O2 C5 1.206(3) yes
O3 C14 1.201(3) yes
N1 C5 1.378(3) yes
N1 C12 1.385(3) yes
N1 C13 1.444(3) yes
C1 C14 1.489(4) yes
C1 C4 1.534(4) ?
C1 C2 1.553(3) ?
C1 H1 0.9800 ?
C2 C3 1.550(4) ?
C2 H2A 0.9700 ?
C2 H2B 0.9700 ?
C3 C15 1.504(4) yes
C3 C16 1.503(3) yes
C3 C4 1.557(4) ?
C4 H4A 0.9700 ?
C4 H4B 0.9700 ?
C5 C6 1.477(3) ?
C6 C11 1.373(3) ?
C6 C7 1.371(3) ?
C7 C8 1.385(3) ?
C7 H7 0.9300 ?
C8 C9 1.368(4) ?
C8 H8 0.9300 ?
C9 C10 1.380(4) ?
C9 H9 0.9300 ?
C10 C11 1.381(3) ?
C10 H10 0.9300 ?
C11 C12 1.484(3) ?
C13 C14 1.507(4) ?
C13 H13A 0.9700 ?
C13 H13B 0.9700 ?
C15 H15A 0.9600 ?
C15 H15B 0.9600 ?
C15 H15C 0.9599 ?
C16 C21 1.375(4) ?
C16 C17 1.387(3) ?
C17 C18 1.376(4) ?
C17 H17 0.9301 ?
C18 C19 1.372(5) ?
C18 H18 0.9300 ?
C19 C20 1.366(4) ?
C19 H19 0.9300 ?
C20 C21 1.373(4) ?
C20 H20 0.9299 ?
C21 H21 0.9300 ?

loop_
_geom_hbond_atom_site_label_D
_geom_hbond_atom_site_label_H
_geom_hbond_atom_site_label_A
_geom_hbond_site_symmetry_A
_geom_hbond_distance_DH
_geom_hbond_distance_HA
_geom_hbond_distance_DA
_geom_hbond_angle_DHA
C13 H13A O2 2 0.97 2.48 3.322(3) 146
C2 H2B O2 2 0.97 2.49 3.435(3) 164
C17 H17 Cg3 3_555 0.93 2.85 3.730(3) 158

loop_
_geom_torsion_atom_site_label_1
_geom_torsion_atom_site_label_2
_geom_torsion_atom_site_label_3
_geom_torsion_atom_site_label_4
_geom_torsion
C14 C1 C2 C3 119.2(2)
C4 C1 C2 C3 -2.1(2)
C1 C2 C3 C15 -112.4(2)
C1 C2 C3 C16 120.7(2)
C1 C2 C3 C4 2.0(2)
C14 C1 C4 C3 -116.3(2)
C2 C1 C4 C3 2.1(2)
C15 C3 C4 C1 111.7(3)
C16 C3 C4 C1 -120.7(2)
C2 C3 C4 C1 -2.1(2)
C12 N1 C5 O2 -175.9(2)
C13 N1 C5 O2 1.1(4)
C12 N1 C5 C6 2.0(3)
C13 N1 C5 C6 179.0(2)
O2 C5 C6 C11 176.0(2)
N1 C5 C6 C11 -1.8(3)
O2 C5 C6 C7 -3.4(4)
N1 C5 C6 C7 178.8(2)
C11 C6 C7 C8 -0.9(3)
C5 C6 C7 C8 178.4(2)
C6 C7 C8 C9 0.2(4)
C7 C8 C9 C10 0.5(4)
C8 C9 C10 C11 -0.4(4)
C7 C6 C11 C10 1.0(4)
C5 C6 C11 C10 -178.5(2)
C7 C6 C11 C12 -179.6(2)
C5 C6 C11 C12 0.9(3)
C9 C10 C11 C6 -0.3(4)
C9 C10 C11 C12 -179.6(3)
C5 N1 C12 O1 178.4(3)
C13 N1 C12 O1 1.5(4)
C5 N1 C12 C11 -1.4(3)
C13 N1 C12 C11 -178.3(2)
C6 C11 C12 O1 -179.6(3)
C10 C11 C12 O1 -0.3(5)
C6 C11 C12 N1 0.2(3)
C10 C11 C12 N1 179.6(3)
C5 N1 C13 C14 -71.0(3)
C12 N1 C13 C14 105.6(3)
C4 C1 C14 O3 -6.1(4)
C2 C1 C14 O3 -110.3(3)
C4 C1 C14 C13 172.4(3)
C2 C1 C14 C13 68.1(3)
N1 C13 C14 O3 -25.3(4)
N1 C13 C14 C1 156.1(2)
C15 C3 C16 C21 93.4(3)
C2 C3 C16 C21 -138.5(3)
C4 C3 C16 C21 -35.8(4)
C15 C3 C16 C17 -82.3(3)
C2 C3 C16 C17 45.8(4)
C4 C3 C16 C17 148.5(3)
C21 C16 C17 C18 0.0(4)
C3 C16 C17 C18 176.0(3)
C16 C17 C18 C19 0.6(5)
C17 C18 C19 C20 -0.3(5)
C18 C19 C20 C21 -0.5(5)
C19 C20 C21 C16 1.2(5)
C17 C16 C21 C20 -0.9(4)
C3 C16 C21 C20 -176.7(3)
